data_7119166
loop_
_publ_author_name
'Haichao Liu'
'Liang Yao'
'Bao Li'
'Xiankai Chen'
'Yu Gao'
'Shitong Zhang'
'Weijun Li'
'Ping Lu'
'Bing Yang'
'Yuguang Ma'

_publ_section_title
;
 Excimer-induced high-efficiency fluorescence due to pairwise anthracene
 stacking in a crystal with long lifetime
;
_journal_name_full Chem.Commun.
_journal_page_first 7356
_journal_volume 52
_journal_year 2016
_chemical_formula_moiety 'C26 H16 S2'
_chemical_formula_sum 'C26 H16 S2'
_chemical_formula_weight 392.51
_chemical_name_systematic 1-TA-AN
_chemical_properties_physical Heat-sensitive
_space_group_IT_number 14
_symmetry_cell_setting monoclinic
_symmetry_space_group_name_Hall '-P 2yn'
_symmetry_space_group_name_H-M 'P 1 21/n 1'
_atom_sites_solution_hydrogens geom
_atom_sites_solution_primary direct
_atom_sites_solution_secondary difmap
_audit_creation_method SHELXL-97
_audit_update_record
;
2015-11-26 deposited with the CCDC.
2016-04-14 downloaded from the CCDC.
;
_cell_angle_alpha 90.00
_cell_angle_beta 94.00(3)
_cell_angle_gamma 90.00
_cell_formula_units_Z 4
_cell_length_a 15.113(3)
_cell_length_b 7.7080(15)
_cell_length_c 16.178(3)
_cell_measurement_reflns_used 13370
_cell_measurement_temperature 293(2)
_cell_measurement_theta_max 27.59
_cell_measurement_theta_min 3.06
_cell_volume 1880.0(6)
_computing_cell_refinement RAPID-AUTO
_computing_data_collection 'RAPID-AUTO (Rigaku Corporation, 1998)'
_computing_data_reduction 'CrystalStructure (Rigaku/MSC and Rigaku Corporation, 2002)'
_computing_molecular_graphics 'SHELXTL (Sheldrick, 2008)'
_computing_publication_material SHELXL-97
_computing_structure_refinement 'SHELXL-97 (Sheldrick, 2008)'
_computing_structure_solution 'SHELXS-97 (Sheldrick, 2008)'
_diffrn_ambient_temperature 293(2)
_diffrn_measured_fraction_theta_full 0.991
_diffrn_measured_fraction_theta_max 0.991
_diffrn_measurement_device_type 'Rigaku RAXIS-RAPID'
_diffrn_measurement_method '\w scans'
_diffrn_radiation_monochromator graphite
_diffrn_radiation_source 'fine-focus sealed tube'
_diffrn_radiation_type MoK\a
_diffrn_radiation_wavelength 0.71073
_diffrn_reflns_av_R_equivalents 0.0356
_diffrn_reflns_av_sigmaI/netI 0.0352
_diffrn_reflns_limit_h_max 19
_diffrn_reflns_limit_h_min -19
_diffrn_reflns_limit_k_max 9
_diffrn_reflns_limit_k_min -9
_diffrn_reflns_limit_l_max 20
_diffrn_reflns_limit_l_min -21
_diffrn_reflns_number 16091
_diffrn_reflns_theta_full 27.48
_diffrn_reflns_theta_max 27.48
_diffrn_reflns_theta_min 3.19
_exptl_absorpt_coefficient_mu 0.292
_exptl_absorpt_correction_T_max 0.9714
_exptl_absorpt_correction_T_min 0.9630
_exptl_absorpt_correction_type multi-scan
_exptl_crystal_colour colorless
_exptl_crystal_density_diffrn 1.387
_exptl_crystal_density_method 'not measured'
_exptl_crystal_description block
_exptl_crystal_F_000 816
_exptl_crystal_preparation Luminescent
_exptl_crystal_size_max 0.13
_exptl_crystal_size_mid 0.12
_exptl_crystal_size_min 0.10
_refine_diff_density_max 0.224
_refine_diff_density_min -0.223
_refine_diff_density_rms 0.047
_refine_ls_extinction_method none
_refine_ls_goodness_of_fit_ref 1.051
_refine_ls_hydrogen_treatment constr
_refine_ls_matrix_type full
_refine_ls_number_parameters 253
_refine_ls_number_reflns 4255
_refine_ls_number_restraints 0
_refine_ls_restrained_S_all 1.051
_refine_ls_R_factor_all 0.0588
_refine_ls_R_factor_gt 0.0429
_refine_ls_shift/su_max 0.008
_refine_ls_shift/su_mean 0.001
_refine_ls_structure_factor_coef Fsqd
_refine_ls_weighting_details 'calc w=1/[\s^2^(Fo^2^)+(0.0573P)^2^+0.3513P] where P=(Fo^2^+2Fc^2^)/3'
_refine_ls_weighting_scheme calc
_refine_ls_wR_factor_gt 0.1055
_refine_ls_wR_factor_ref 0.1135
_reflns_number_gt 3138
_reflns_number_total 4255
_reflns_threshold_expression >2sigma(I)
_cod_data_source_file c6cc01993e2.cif
_cod_data_source_block lhc-1y
_cod_original_sg_symbol_H-M 'P 21/n'
_cod_database_code 7119166

loop_
_symmetry_equiv_pos_as_xyz
'x, y, z'
'-x+1/2, y+1/2, -z+1/2'
'-x, -y, -z'
'x-1/2, -y-1/2, z-1/2'

loop_
_atom_site_label
_atom_site_type_symbol
_atom_site_fract_x
_atom_site_fract_y
_atom_site_fract_z
_atom_site_U_iso_or_equiv
_atom_site_adp_type
_atom_site_occupancy
_atom_site_symmetry_multiplicity
_atom_site_calc_flag
_atom_site_refinement_flags
_atom_site_disorder_assembly
_atom_site_disorder_group
C1 C 0.53728(12) 0.2727(2) 0.91133(12) 0.0341(4) Uani 1 1 d . . .
C2 C 0.62621(13) 0.2178(3) 0.93274(13) 0.0419(5) Uani 1 1 d . . .
H2 H 0.6671 0.2184 0.8924 0.050 Uiso 1 1 calc R . .
C3 C 0.65242(16) 0.1646(3) 1.01076(14) 0.0536(6) Uani 1 1 d . . .
H3 H 0.7107 0.1291 1.0230 0.064 Uiso 1 1 calc R . .
C4 C 0.59177(18) 0.1628(3) 1.07358(14) 0.0601(6) Uani 1 1 d . . .
H4 H 0.6103 0.1264 1.1268 0.072 Uiso 1 1 calc R . .
C5 C 0.50716(17) 0.2138(3) 1.05638(14) 0.0538(6) Uani 1 1 d . . .
H5 H 0.4680 0.2114 1.0982 0.065 Uiso 1 1 calc R . .
C6 C 0.47623(13) 0.2713(3) 0.97559(12) 0.0400(4) Uani 1 1 d . . .
C7 C 0.38968(14) 0.3267(3) 0.95741(13) 0.0457(5) Uani 1 1 d . . .
H7 H 0.3505 0.3266 0.9993 0.055 Uiso 1 1 calc R . .
C8 C 0.35958(13) 0.3826(3) 0.87856(14) 0.0415(5) Uani 1 1 d . . .
C9 C 0.27113(14) 0.4428(3) 0.86022(17) 0.0541(6) Uani 1 1 d . . .
H9 H 0.2317 0.4423 0.9019 0.065 Uiso 1 1 calc R . .
C10 C 0.24289(15) 0.5006(3) 0.78396(18) 0.0602(7) Uani 1 1 d . . .
H10 H 0.1853 0.5421 0.7741 0.072 Uiso 1 1 calc R . .
C11 C 0.30124(14) 0.4977(3) 0.71925(17) 0.0556(6) Uani 1 1 d . . .
H11 H 0.2813 0.5347 0.6665 0.067 Uiso 1 1 calc R . .
C12 C 0.38631(13) 0.4414(3) 0.73343(14) 0.0446(5) Uani 1 1 d . . .
H12 H 0.4236 0.4406 0.6901 0.053 Uiso 1 1 calc R . .
C13 C 0.41954(12) 0.3833(2) 0.81358(12) 0.0355(4) Uani 1 1 d . . .
C14 C 0.50773(12) 0.3299(2) 0.83117(11) 0.0321(4) Uani 1 1 d . . .
C15 C 0.57270(11) 0.3410(2) 0.76545(11) 0.0317(4) Uani 1 1 d . . .
C16 C 0.61062(13) 0.5006(3) 0.74829(12) 0.0388(4) Uani 1 1 d . . .
H16 H 0.5943 0.5985 0.7772 0.047 Uiso 1 1 calc R . .
C17 C 0.67223(13) 0.5164(3) 0.68899(13) 0.0422(5) Uani 1 1 d . . .
H17 H 0.6966 0.6242 0.6783 0.051 Uiso 1 1 calc R . .
C18 C 0.69713(12) 0.3727(3) 0.64618(12) 0.0396(4) Uani 1 1 d . . .
H18 H 0.7381 0.3835 0.6062 0.048 Uiso 1 1 calc R . .
C19 C 0.66148(11) 0.2116(3) 0.66218(11) 0.0340(4) Uani 1 1 d . . .
C20 C 0.59854(11) 0.1953(2) 0.72160(11) 0.0305(4) Uani 1 1 d . . .
C21 C 0.59998(12) -0.0873(2) 0.58576(12) 0.0370(4) Uani 1 1 d . . .
C22 C 0.58600(14) -0.1711(3) 0.50947(13) 0.0423(5) Uani 1 1 d . . .
H22 H 0.6273 -0.1596 0.4698 0.051 Uiso 1 1 calc R . .
C23 C 0.51129(15) -0.2708(3) 0.49280(14) 0.0484(5) Uani 1 1 d . . .
H23 H 0.5033 -0.3295 0.4426 0.058 Uiso 1 1 calc R . .
C24 C 0.44810(15) -0.2840(3) 0.55028(14) 0.0482(5) Uani 1 1 d . . .
H24 H 0.3974 -0.3505 0.5385 0.058 Uiso 1 1 calc R . .
C25 C 0.46018(13) -0.1985(2) 0.62513(13) 0.0425(5) Uani 1 1 d . . .
H25 H 0.4170 -0.2056 0.6632 0.051 Uiso 1 1 calc R . .
C26 C 0.53667(12) -0.1017(2) 0.64403(12) 0.0351(4) Uani 1 1 d . . .
S1 S 0.69932(3) 0.02844(7) 0.60900(3) 0.04432(16) Uani 1 1 d . . .
S2 S 0.55276(4) -0.00897(6) 0.74399(3) 0.04086(15) Uani 1 1 d . . .

loop_
_atom_site_aniso_label
_atom_site_aniso_U_11
_atom_site_aniso_U_22
_atom_site_aniso_U_33
_atom_site_aniso_U_23
_atom_site_aniso_U_13
_atom_site_aniso_U_12
C1 0.0432(10) 0.0279(9) 0.0327(10) -0.0019(7) 0.0117(8) -0.0040(8)
C2 0.0443(10) 0.0440(11) 0.0381(11) 0.0028(9) 0.0083(8) -0.0008(9)
C3 0.0575(13) 0.0592(14) 0.0438(13) 0.0079(11) 0.0004(10) -0.0003(11)
C4 0.0809(17) 0.0660(15) 0.0332(12) 0.0087(11) 0.0025(11) -0.0026(13)
C5 0.0758(16) 0.0558(13) 0.0322(11) 0.0006(10) 0.0208(10) -0.0061(12)
C6 0.0518(11) 0.0366(10) 0.0335(11) -0.0035(8) 0.0171(8) -0.0059(9)
C7 0.0520(12) 0.0450(11) 0.0437(12) -0.0069(9) 0.0278(9) -0.0058(10)
C8 0.0404(10) 0.0368(10) 0.0494(13) -0.0060(9) 0.0177(9) -0.0039(8)
C9 0.0395(11) 0.0545(13) 0.0710(17) -0.0075(12) 0.0235(11) -0.0004(10)
C10 0.0353(11) 0.0598(15) 0.086(2) 0.0000(13) 0.0083(11) 0.0046(10)
C11 0.0439(12) 0.0565(14) 0.0659(16) 0.0122(12) -0.0002(10) -0.0010(10)
C12 0.0407(10) 0.0464(11) 0.0473(13) 0.0058(9) 0.0083(9) -0.0002(9)
C13 0.0367(9) 0.0297(9) 0.0416(11) -0.0011(8) 0.0129(8) -0.0021(8)
C14 0.0366(9) 0.0297(9) 0.0315(10) -0.0019(7) 0.0128(7) -0.0028(7)
C15 0.0312(9) 0.0360(9) 0.0285(9) 0.0050(7) 0.0070(7) -0.0005(7)
C16 0.0412(10) 0.0379(10) 0.0383(11) 0.0008(8) 0.0091(8) -0.0030(8)
C17 0.0411(10) 0.0420(11) 0.0443(12) 0.0088(9) 0.0081(8) -0.0099(9)
C18 0.0333(9) 0.0540(12) 0.0330(10) 0.0082(9) 0.0124(7) -0.0065(9)
C19 0.0296(8) 0.0447(10) 0.0286(10) 0.0020(8) 0.0076(7) 0.0005(8)
C20 0.0323(8) 0.0345(9) 0.0257(9) 0.0037(7) 0.0080(7) 0.0004(7)
C21 0.0427(10) 0.0346(10) 0.0348(11) 0.0037(8) 0.0103(8) 0.0081(8)
C22 0.0546(12) 0.0397(11) 0.0339(11) 0.0027(8) 0.0119(9) 0.0090(9)
C23 0.0681(14) 0.0365(11) 0.0401(12) -0.0024(9) 0.0011(10) 0.0059(10)
C24 0.0539(12) 0.0352(10) 0.0550(14) -0.0002(9) 0.0007(10) -0.0015(9)
C25 0.0478(11) 0.0313(10) 0.0498(13) 0.0054(8) 0.0124(9) 0.0007(9)
C26 0.0427(10) 0.0283(9) 0.0353(10) 0.0038(7) 0.0107(8) 0.0046(8)
S1 0.0363(3) 0.0549(3) 0.0438(3) -0.0066(2) 0.0174(2) 0.0040(2)
S2 0.0584(3) 0.0346(3) 0.0319(3) 0.00291(19) 0.0193(2) -0.0052(2)

loop_
_atom_type_symbol
_atom_type_description
_atom_type_scat_dispersion_real
_atom_type_scat_dispersion_imag
_atom_type_scat_source
C C 0.0033 0.0016 'International Tables Vol C Tables 4.2.6.8 and 6.1.1.4'
H H 0.0000 0.0000 'International Tables Vol C Tables 4.2.6.8 and 6.1.1.4'
S S 0.1246 0.1234 'International Tables Vol C Tables 4.2.6.8 and 6.1.1.4'

loop_
_geom_angle_atom_site_label_1
_geom_angle_atom_site_label_2
_geom_angle_atom_site_label_3
_geom_angle
_geom_angle_site_symmetry_1
_geom_angle_site_symmetry_3
C14 C1 C2 123.16(17) . .
C14 C1 C6 119.26(17) . .
C2 C1 C6 117.57(18) . .
C3 C2 C1 121.5(2) . .
C3 C2 H2 119.2 . .
C1 C2 H2 119.2 . .
C2 C3 C4 120.5(2) . .
C2 C3 H3 119.7 . .
C4 C3 H3 119.7 . .
C5 C4 C3 120.1(2) . .
C5 C4 H4 120.0 . .
C3 C4 H4 120.0 . .
C4 C5 C6 121.6(2) . .
C4 C5 H5 119.2 . .
C6 C5 H5 119.2 . .
C7 C6 C5 122.22(19) . .
C7 C6 C1 119.16(18) . .
C5 C6 C1 118.62(19) . .
C6 C7 C8 122.16(18) . .
C6 C7 H7 118.9 . .
C8 C7 H7 118.9 . .
C7 C8 C9 122.19(19) . .
C7 C8 C13 119.32(18) . .
C9 C8 C13 118.5(2) . .
C10 C9 C8 121.9(2) . .
C10 C9 H9 119.1 . .
C8 C9 H9 119.1 . .
C9 C10 C11 119.8(2) . .
C9 C10 H10 120.1 . .
C11 C10 H10 120.1 . .
C12 C11 C10 120.7(2) . .
C12 C11 H11 119.7 . .
C10 C11 H11 119.7 . .
C11 C12 C13 121.4(2) . .
C11 C12 H12 119.3 . .
C13 C12 H12 119.3 . .
C14 C13 C12 122.94(17) . .
C14 C13 C8 119.28(18) . .
C12 C13 C8 117.77(17) . .
C13 C14 C1 120.80(16) . .
C13 C14 C15 119.90(16) . .
C1 C14 C15 119.23(16) . .
C16 C15 C20 118.34(16) . .
C16 C15 C14 119.41(16) . .
C20 C15 C14 122.24(15) . .
C17 C16 C15 121.38(18) . .
C17 C16 H16 119.3 . .
C15 C16 H16 119.3 . .
C18 C17 C16 119.88(18) . .
C18 C17 H17 120.1 . .
C16 C17 H17 120.1 . .
C17 C18 C19 120.35(17) . .
C17 C18 H18 119.8 . .
C19 C18 H18 119.8 . .
C18 C19 C20 119.94(17) . .
C18 C19 S1 118.78(13) . .
C20 C19 S1 121.26(14) . .
C15 C20 C19 120.11(16) . .
C15 C20 S2 118.97(13) . .
C19 C20 S2 120.90(14) . .
C26 C21 C22 119.50(18) . .
C26 C21 S1 120.69(15) . .
C22 C21 S1 119.76(15) . .
C23 C22 C21 120.18(19) . .
C23 C22 H22 119.9 . .
C21 C22 H22 119.9 . .
C22 C23 C24 120.3(2) . .
C22 C23 H23 119.8 . .
C24 C23 H23 119.8 . .
C25 C24 C23 120.0(2) . .
C25 C24 H24 120.0 . .
C23 C24 H24 120.0 . .
C24 C25 C26 120.39(19) . .
C24 C25 H25 119.8 . .
C26 C25 H25 119.8 . .
C25 C26 C21 119.54(18) . .
C25 C26 S2 118.45(15) . .
C21 C26 S2 121.93(15) . .
C21 S1 C19 102.00(9) . .
C26 S2 C20 101.74(8) . .

loop_
_geom_bond_atom_site_label_1
_geom_bond_atom_site_label_2
_geom_bond_distance
_geom_bond_site_symmetry_2
C1 C14 1.412(3) .
C1 C2 1.428(3) .
C1 C6 1.437(2) .
C2 C3 1.360(3) .
C2 H2 0.9300 .
C3 C4 1.415(3) .
C3 H3 0.9300 .
C4 C5 1.348(3) .
C4 H4 0.9300 .
C5 C6 1.428(3) .
C5 H5 0.9300 .
C6 C7 1.388(3) .
C7 C8 1.392(3) .
C7 H7 0.9300 .
C8 C9 1.427(3) .
C8 C13 1.435(3) .
C9 C10 1.353(4) .
C9 H9 0.9300 .
C10 C11 1.415(4) .
C10 H10 0.9300 .
C11 C12 1.361(3) .
C11 H11 0.9300 .
C12 C13 1.429(3) .
C12 H12 0.9300 .
C13 C14 1.405(3) .
C14 C15 1.499(2) .
C15 C16 1.393(3) .
C15 C20 1.399(2) .
C16 C17 1.388(3) .
C16 H16 0.9300 .
C17 C18 1.373(3) .
C17 H17 0.9300 .
C18 C19 1.385(3) .
C18 H18 0.9300 .
C19 C20 1.404(2) .
C19 S1 1.769(2) .
C20 S2 1.7673(18) .
C21 C26 1.394(3) .
C21 C22 1.396(3) .
C21 S1 1.764(2) .
C22 C23 1.377(3) .
C22 H22 0.9300 .
C23 C24 1.382(3) .
C23 H23 0.9300 .
C24 C25 1.380(3) .
C24 H24 0.9300 .
C25 C26 1.392(3) .
C25 H25 0.9300 .
C26 S2 1.769(2) .

loop_
_geom_torsion_atom_site_label_1
_geom_torsion_atom_site_label_2
_geom_torsion_atom_site_label_3
_geom_torsion_atom_site_label_4
_geom_torsion
_geom_torsion_site_symmetry_1
_geom_torsion_site_symmetry_2
_geom_torsion_site_symmetry_3
_geom_torsion_site_symmetry_4
C14 C1 C2 C3 179.6(2) . . . .
C6 C1 C2 C3 0.5(3) . . . .
C1 C2 C3 C4 -0.2(3) . . . .
C2 C3 C4 C5 0.1(4) . . . .
C3 C4 C5 C6 -0.3(4) . . . .
C4 C5 C6 C7 -178.9(2) . . . .
C4 C5 C6 C1 0.6(3) . . . .
C14 C1 C6 C7 -0.2(3) . . . .
C2 C1 C6 C7 178.86(18) . . . .
C14 C1 C6 C5 -179.76(18) . . . .
C2 C1 C6 C5 -0.7(3) . . . .
C5 C6 C7 C8 -179.9(2) . . . .
C1 C6 C7 C8 0.6(3) . . . .
C6 C7 C8 C9 -178.7(2) . . . .
C6 C7 C8 C13 0.0(3) . . . .
C7 C8 C9 C10 178.5(2) . . . .
C13 C8 C9 C10 -0.3(3) . . . .
C8 C9 C10 C11 1.8(4) . . . .
C9 C10 C11 C12 -1.7(4) . . . .
C10 C11 C12 C13 0.0(3) . . . .
C11 C12 C13 C14 -177.8(2) . . . .
C11 C12 C13 C8 1.4(3) . . . .
C7 C8 C13 C14 -0.8(3) . . . .
C9 C8 C13 C14 177.92(18) . . . .
C7 C8 C13 C12 179.95(18) . . . .
C9 C8 C13 C12 -1.3(3) . . . .
C12 C13 C14 C1 -179.66(18) . . . .
C8 C13 C14 C1 1.2(3) . . . .
C12 C13 C14 C15 3.2(3) . . . .
C8 C13 C14 C15 -175.97(16) . . . .
C2 C1 C14 C13 -179.69(18) . . . .
C6 C1 C14 C13 -0.6(3) . . . .
C2 C1 C14 C15 -2.5(3) . . . .
C6 C1 C14 C15 176.52(16) . . . .
C13 C14 C15 C16 78.8(2) . . . .
C1 C14 C15 C16 -98.4(2) . . . .
C13 C14 C15 C20 -102.7(2) . . . .
C1 C14 C15 C20 80.1(2) . . . .
C20 C15 C16 C17 0.3(3) . . . .
C14 C15 C16 C17 178.86(18) . . . .
C15 C16 C17 C18 -0.3(3) . . . .
C16 C17 C18 C19 -0.4(3) . . . .
C17 C18 C19 C20 0.9(3) . . . .
C17 C18 C19 S1 -177.09(15) . . . .
C16 C15 C20 C19 0.2(3) . . . .
C14 C15 C20 C19 -178.25(16) . . . .
C16 C15 C20 S2 178.77(14) . . . .
C14 C15 C20 S2 0.3(2) . . . .
C18 C19 C20 C15 -0.9(3) . . . .
S1 C19 C20 C15 177.11(14) . . . .
C18 C19 C20 S2 -179.38(14) . . . .
S1 C19 C20 S2 -1.4(2) . . . .
C26 C21 C22 C23 -1.6(3) . . . .
S1 C21 C22 C23 175.89(16) . . . .
C21 C22 C23 C24 2.2(3) . . . .
C22 C23 C24 C25 -0.7(3) . . . .
C23 C24 C25 C26 -1.4(3) . . . .
C24 C25 C26 C21 1.9(3) . . . .
C24 C25 C26 S2 -175.08(15) . . . .
C22 C21 C26 C25 -0.4(3) . . . .
S1 C21 C26 C25 -177.89(15) . . . .
C22 C21 C26 S2 176.47(14) . . . .
S1 C21 C26 S2 -1.0(2) . . . .
C26 C21 S1 C19 -41.29(17) . . . .
C22 C21 S1 C19 141.23(16) . . . .
C18 C19 S1 C21 -139.27(16) . . . .
C20 C19 S1 C21 42.73(17) . . . .
C25 C26 S2 C20 -140.76(15) . . . .
C21 C26 S2 C20 42.33(17) . . . .
C15 C20 S2 C26 140.83(15) . . . .
C19 C20 S2 C26 -40.64(16) . . . .
